data_1510589
loop_
_publ_author_name
'Waszczak, J.V.'
'Siegrist, T.'
'Schneemeyer, L.F.'
'van Dover, R.B.'

_publ_section_title
;
 Structural effects of impurities in Ba4 Er2 Cu7 O15-d: incorporation of
 Au and of Al
;
_journal_name_full 'Journal of Solid State Chemistry'
_journal_page_first 228
_journal_page_last 232
_journal_volume 150
_journal_year 2000
_chemical_formula_sum 'Au0.16 Ba4 Cu6.84 Er2 O15'
_chemical_name_systematic 'Ba4 Er2 Cu6.84 Au0.16 O15'
_space_group_IT_number 65
_symmetry_space_group_name_Hall '-A 2 2'
_symmetry_space_group_name_H-M 'A m m m'
_cell_angle_alpha 90
_cell_angle_beta 90
_cell_angle_gamma 90
_cell_formula_units_Z 2
_cell_length_a 3.837
_cell_length_b 3.875
_cell_length_c 50.492
_cell_volume 750.734
_citation_journal_id_ASTM JSSCBI
_cod_data_source_file gold_7.cif
_cod_data_source_block Au0.16Ba4Cu6.84Er2O15
_cod_original_cell_volume 750.7339
_cod_original_sg_symbol_Hall '-C 2 2 (z,x,y)'
_cod_database_code 1510589

loop_
_symmetry_equiv_pos_as_xyz
x,y,z
x,-y,-z
-x,y,-z
-x,-y,z
-x,-y,-z
-x,y,z
x,-y,z
x,y,-z
x,y+1/2,z+1/2
x,-y+1/2,-z+1/2
-x,y+1/2,-z+1/2
-x,-y+1/2,z+1/2
-x,-y+1/2,-z+1/2
-x,y+1/2,z+1/2
x,-y+1/2,z+1/2
x,y+1/2,-z+1/2

loop_
_atom_site_label
_atom_site_type_symbol
_atom_site_fract_x
_atom_site_fract_y
_atom_site_fract_z
_atom_site_occupancy
_atom_site_U_iso_or_equiv
O3 O-2 0 0.5 0.0859 1 0.0
Cu4 Cu+2 0 0 0.22999 1 0.0
O4 O-2 0.5 0 0.1445 1 0.0
Er1 Er+3 0.5 0.5 0.11585 1 0.0
O8 O-2 0 0.5 0 0.85 0.0
Ba1 Ba+2 0.5 0.5 0.04355 1 0.0
Cu1 Cu+2 0 0 0 0.84 0.0
O7 O-2 0 0.5 0.2321 1 0.0
O9 O-2 0.5 0 0 0.15 0.0
Ba2 Ba+2 0.5 0.5 0.18805 1 0.0
Cu3 Cu+2 0 0 0.14894 1 0.0
O6 O-2 0 0 0.194 1 0.0
Au1 Au+3 0 0 0 0.16 0.0
O5 O-2 0 0.5 0.1446 1 0.0
O2 O-2 0.5 0 0.0844 1 0.0
O1 O-2 0 0 0.0363 1 0.0
Cu2 Cu+2 0 0 0.08336 1 0.0
